data_7131610
loop_
_publ_author_name
'Berthe, Mathilde'
'Kagawa, Yoshiyuki'
'Riquet, Axel'
'Hayashi, Takashi'
'Weiss, Jean'
'Wytko, Jennifer A.'

_publ_section_title
;
 Remote template effect in the synthesis of bipyridine-strapped
 porphyrins.
;
_journal_issue 44
_journal_name_full 'Chemical communications (Cambridge, England)'
_journal_page_first 6718
_journal_page_last 6721
_journal_paper_doi 10.1039/d3cc01697h
_journal_volume 59
_journal_year 2023
_chemical_formula_moiety 'C36 H24 N2 O2'
_chemical_formula_sum 'C36 H24 N2 O2'
_chemical_formula_weight 516.57
_space_group_crystal_system monoclinic
_space_group_IT_number 14
_space_group_name_Hall '-P 2ybc'
_space_group_name_H-M_alt 'P 1 21/c 1'
_atom_sites_solution_hydrogens geom
_atom_sites_solution_primary direct
_atom_sites_solution_secondary difmap
_audit_creation_method SHELXL-2014/7
_audit_update_record
;
2023-02-07 deposited with the CCDC.	2023-05-09 downloaded from the CCDC.
;
_cell_angle_alpha 90
_cell_angle_beta 107.382(2)
_cell_angle_gamma 90
_cell_formula_units_Z 2
_cell_length_a 10.7134(5)
_cell_length_b 12.6341(6)
_cell_length_c 10.0230(5)
_cell_measurement_reflns_used 9866
_cell_measurement_temperature 120(2)
_cell_measurement_theta_max 29.13
_cell_measurement_theta_min 2.56
_cell_volume 1294.70(11)
_computing_cell_refinement 'Bruker SAINT'
_computing_data_collection 'Bruker APEX3'
_computing_data_reduction 'Bruker SAINT'
_computing_molecular_graphics 'Bruker SHELXTL'
_computing_publication_material 'Bruker SHELXTL'
_computing_structure_refinement 'SHELXL-2014/7 (Sheldrick, 2014)'
_computing_structure_solution 'SHELXT 2014/5 (Sheldrick, 2014)'
_diffrn_ambient_temperature 120(2)
_diffrn_measured_fraction_theta_full 0.998
_diffrn_measured_fraction_theta_max 0.997
_diffrn_measurement_device_type 'Bruker PHOTON-III CPAD'
_diffrn_measurement_method '\f and \w shuterless scans'
_diffrn_radiation_type MoK\a
_diffrn_radiation_wavelength 0.71073
_diffrn_reflns_av_R_equivalents 0.0248
_diffrn_reflns_av_unetI/netI 0.0109
_diffrn_reflns_Laue_measured_fraction_full 0.998
_diffrn_reflns_Laue_measured_fraction_max 0.997
_diffrn_reflns_limit_h_max 14
_diffrn_reflns_limit_h_min -14
_diffrn_reflns_limit_k_max 17
_diffrn_reflns_limit_k_min -17
_diffrn_reflns_limit_l_max 13
_diffrn_reflns_limit_l_min -13
_diffrn_reflns_number 43537
_diffrn_reflns_point_group_measured_fraction_full 0.998
_diffrn_reflns_point_group_measured_fraction_max 0.997
_diffrn_reflns_theta_full 25.242
_diffrn_reflns_theta_max 29.159
_diffrn_reflns_theta_min 2.563
_diffrn_source 'Mo-ImuS 3.0 microfocus tube'
_exptl_absorpt_coefficient_mu 0.082
_exptl_absorpt_correction_T_max 0.7458
_exptl_absorpt_correction_T_min 0.7215
_exptl_absorpt_correction_type multi-scan
_exptl_absorpt_process_details sadabs
_exptl_crystal_colour colourless
_exptl_crystal_density_diffrn 1.325
_exptl_crystal_description prism
_exptl_crystal_F_000 540
_exptl_crystal_size_max 0.250
_exptl_crystal_size_mid 0.220
_exptl_crystal_size_min 0.200
_refine_diff_density_max 0.335
_refine_diff_density_min -0.210
_refine_diff_density_rms 0.041
_refine_ls_extinction_method none
_refine_ls_goodness_of_fit_ref 1.065
_refine_ls_hydrogen_treatment constr
_refine_ls_matrix_type full
_refine_ls_number_parameters 181
_refine_ls_number_reflns 3481
_refine_ls_number_restraints 0
_refine_ls_restrained_S_all 1.065
_refine_ls_R_factor_all 0.0418
_refine_ls_R_factor_gt 0.0392
_refine_ls_shift/su_max 0.000
_refine_ls_shift/su_mean 0.000
_refine_ls_structure_factor_coef Fsqd
_refine_ls_weighting_details 'w=1/[\s^2^(Fo^2^)+(0.0480P)^2^+0.4752P] where P=(Fo^2^+2Fc^2^)/3'
_refine_ls_weighting_scheme calc
_refine_ls_wR_factor_gt 0.1025
_refine_ls_wR_factor_ref 0.1049
_reflns_Friedel_coverage 0.000
_reflns_number_gt 3231
_reflns_number_total 3481
_reflns_threshold_expression 'I > 2\s(I)'
_cod_data_source_file d3cc01697h2.cif
_cod_data_source_block jwyk211202
_cod_depositor_comments 'Adding full bibliography for 7131610--7131613.cif.'
_cod_original_sg_symbol_H-M 'P 21/c'
_cod_database_code 7131610
_shelx_shelxl_version_number 2014/7
_shelx_space_group_comment
;
The symmetry employed for this shelxl refinement is uniquely defined
by the following loop, which should always be used as a source of
symmetry information in preference to the above space-group names.
They are only intended as comments.
;
_shelx_estimated_absorpt_t_min 0.980
_shelx_estimated_absorpt_t_max 0.984

loop_
_space_group_symop_operation_xyz
'x, y, z'
'-x, y+1/2, -z+1/2'
'-x, -y, -z'
'x, -y-1/2, z-1/2'

loop_
_atom_site_label
_atom_site_type_symbol
_atom_site_fract_x
_atom_site_fract_y
_atom_site_fract_z
_atom_site_U_iso_or_equiv
_atom_site_adp_type
_atom_site_occupancy
_atom_site_site_symmetry_order
_atom_site_calc_flag
_atom_site_refinement_flags_posn
_atom_site_refinement_flags_adp
_atom_site_refinement_flags_occupancy
_atom_site_disorder_assembly
_atom_site_disorder_group
C1 C 0.02718(9) 0.41267(8) 0.22378(10) 0.0231(2) Uani 1 1 d . . . . .
C2 C -0.05188(11) 0.33036(9) 0.15054(12) 0.0307(2) Uani 1 1 d . . . . .
H2 H -0.1290 0.3112 0.1730 0.037 Uiso 1 1 calc R U . . .
C3 C -0.01840(12) 0.27682(9) 0.04579(12) 0.0345(3) Uani 1 1 d . . . . .
H3 H -0.0714 0.2203 -0.0024 0.041 Uiso 1 1 calc R U . . .
C4 C 0.09331(12) 0.30615(9) 0.01131(12) 0.0341(3) Uani 1 1 d . . . . .
H4 H 0.1146 0.2713 -0.0630 0.041 Uiso 1 1 calc R U . . .
C5 C 0.17405(11) 0.38629(9) 0.08505(11) 0.0281(2) Uani 1 1 d . . . . .
H5 H 0.2505 0.4052 0.0611 0.034 Uiso 1 1 calc R U . . .
C6 C 0.14380(9) 0.43923(7) 0.19401(10) 0.02108(19) Uani 1 1 d . . . . .
C7 C 0.23486(9) 0.52092(7) 0.27637(10) 0.01945(18) Uani 1 1 d . . . . .
C8 C 0.28475(10) 0.51380(8) 0.42187(10) 0.02189(19) Uani 1 1 d . . . . .
H8 H 0.2612 0.4555 0.4691 0.026 Uiso 1 1 calc R U . . .
C9 C 0.36845(10) 0.59119(8) 0.49825(10) 0.02184(19) Uani 1 1 d . . . . .
H9 H 0.4040 0.5840 0.5967 0.026 Uiso 1 1 calc R U . . .
C10 C 0.40046(9) 0.67935(7) 0.43102(10) 0.01906(18) Uani 1 1 d . . . . .
C11 C 0.35019(9) 0.68660(8) 0.28554(10) 0.02159(19) Uani 1 1 d . . . . .
H11 H 0.3701 0.7467 0.2387 0.026 Uiso 1 1 calc R U . . .
C12 C 0.27159(9) 0.60703(8) 0.20888(10) 0.02180(19) Uani 1 1 d . . . . .
H12 H 0.2425 0.6111 0.1097 0.026 Uiso 1 1 calc R U . . .
C13 C 0.48332(9) 0.76636(7) 0.51048(10) 0.01981(18) Uani 1 1 d . . . . .
C14 C 0.58662(10) 0.74729(8) 0.63198(11) 0.0243(2) Uani 1 1 d . . . . .
H14 H 0.6078 0.6771 0.6652 0.029 Uiso 1 1 calc R U . . .
C15 C 0.65752(10) 0.83281(8) 0.70296(11) 0.0267(2) Uani 1 1 d . . . . .
H15 H 0.7285 0.8219 0.7853 0.032 Uiso 1 1 calc R U . . .
C16 C 0.62378(10) 0.93438(8) 0.65260(11) 0.0240(2) Uani 1 1 d . . . . .
H16 H 0.6700 0.9942 0.7003 0.029 Uiso 1 1 calc R U . . .
C17 C 0.52027(9) 0.94653(7) 0.53005(10) 0.02014(19) Uani 1 1 d . . . . .
C18 C -0.02042(10) 0.47710(9) 0.32197(11) 0.0274(2) Uani 1 1 d . . . . .
H18 H 0.0246 0.5409 0.3565 0.033 Uiso 1 1 calc R U . . .
N1 N 0.45180(8) 0.86432(6) 0.45945(8) 0.02001(17) Uani 1 1 d . . . . .
O1 O -0.11367(8) 0.45325(8) 0.36104(9) 0.0378(2) Uani 1 1 d . . . . .

loop_
_atom_site_aniso_label
_atom_site_aniso_U_11
_atom_site_aniso_U_22
_atom_site_aniso_U_33
_atom_site_aniso_U_23
_atom_site_aniso_U_13
_atom_site_aniso_U_12
C1 0.0217(4) 0.0218(4) 0.0218(4) 0.0039(3) 0.0005(3) -0.0018(3)
C2 0.0274(5) 0.0267(5) 0.0306(5) 0.0063(4) -0.0029(4) -0.0074(4)
C3 0.0362(6) 0.0213(5) 0.0333(6) -0.0011(4) -0.0089(4) -0.0036(4)
C4 0.0378(6) 0.0278(5) 0.0286(5) -0.0086(4) -0.0025(4) 0.0046(4)
C5 0.0273(5) 0.0285(5) 0.0258(5) -0.0053(4) 0.0036(4) 0.0013(4)
C6 0.0220(4) 0.0180(4) 0.0200(4) 0.0007(3) 0.0014(3) 0.0002(3)
C7 0.0183(4) 0.0183(4) 0.0216(4) -0.0016(3) 0.0056(3) 0.0000(3)
C8 0.0261(4) 0.0189(4) 0.0213(4) 0.0008(3) 0.0079(4) -0.0027(3)
C9 0.0263(5) 0.0204(4) 0.0184(4) -0.0007(3) 0.0062(3) -0.0016(3)
C10 0.0181(4) 0.0179(4) 0.0215(4) -0.0017(3) 0.0065(3) 0.0000(3)
C11 0.0231(4) 0.0200(4) 0.0223(4) 0.0018(3) 0.0078(3) -0.0020(3)
C12 0.0234(4) 0.0225(4) 0.0186(4) 0.0009(3) 0.0050(3) -0.0005(3)
C13 0.0195(4) 0.0192(4) 0.0213(4) -0.0021(3) 0.0070(3) -0.0008(3)
C14 0.0238(4) 0.0202(4) 0.0265(5) -0.0002(4) 0.0040(4) 0.0014(3)
C15 0.0237(5) 0.0250(5) 0.0265(5) -0.0010(4) -0.0001(4) 0.0004(4)
C16 0.0220(4) 0.0214(4) 0.0256(5) -0.0034(4) 0.0027(4) -0.0016(3)
C17 0.0187(4) 0.0190(4) 0.0229(4) -0.0017(3) 0.0064(3) -0.0011(3)
C18 0.0207(4) 0.0346(5) 0.0249(5) 0.0037(4) 0.0038(4) 0.0001(4)
N1 0.0195(4) 0.0187(4) 0.0221(4) -0.0017(3) 0.0065(3) -0.0012(3)
O1 0.0230(4) 0.0600(6) 0.0302(4) 0.0070(4) 0.0075(3) -0.0022(4)

loop_
_atom_type_symbol
_atom_type_description
_atom_type_scat_dispersion_real
_atom_type_scat_dispersion_imag
_atom_type_scat_source
C C 0.0033 0.0016 'International Tables Vol C Tables 4.2.6.8 and 6.1.1.4'
H H 0.0000 0.0000 'International Tables Vol C Tables 4.2.6.8 and 6.1.1.4'
N N 0.0061 0.0033 'International Tables Vol C Tables 4.2.6.8 and 6.1.1.4'
O O 0.0106 0.0060 'International Tables Vol C Tables 4.2.6.8 and 6.1.1.4'

loop_
_geom_angle_atom_site_label_1
_geom_angle_atom_site_label_2
_geom_angle_atom_site_label_3
_geom_angle
_geom_angle_site_symmetry_1
_geom_angle_site_symmetry_3
_geom_angle_publ_flag
C2 C1 C6 120.06(10) . . ?
C2 C1 C18 118.80(9) . . ?
C6 C1 C18 120.88(9) . . ?
C3 C2 C1 120.46(11) . . ?
C3 C2 H2 119.8 . . ?
C1 C2 H2 119.8 . . ?
C2 C3 C4 119.71(10) . . ?
C2 C3 H3 120.1 . . ?
C4 C3 H3 120.1 . . ?
C3 C4 C5 120.40(11) . . ?
C3 C4 H4 119.8 . . ?
C5 C4 H4 119.8 . . ?
C4 C5 C6 120.68(11) . . ?
C4 C5 H5 119.7 . . ?
C6 C5 H5 119.7 . . ?
C5 C6 C1 118.58(9) . . ?
C5 C6 C7 119.88(9) . . ?
C1 C6 C7 121.54(9) . . ?
C8 C7 C12 118.65(9) . . ?
C8 C7 C6 121.12(8) . . ?
C12 C7 C6 120.23(8) . . ?
C9 C8 C7 120.76(9) . . ?
C9 C8 H8 119.6 . . ?
C7 C8 H8 119.6 . . ?
C8 C9 C10 120.38(9) . . ?
C8 C9 H9 119.8 . . ?
C10 C9 H9 119.8 . . ?
C9 C10 C11 118.80(9) . . ?
C9 C10 C13 121.66(8) . . ?
C11 C10 C13 119.52(8) . . ?
C12 C11 C10 120.74(9) . . ?
C12 C11 H11 119.6 . . ?
C10 C11 H11 119.6 . . ?
C11 C12 C7 120.53(9) . . ?
C11 C12 H12 119.7 . . ?
C7 C12 H12 119.7 . . ?
N1 C13 C14 122.23(9) . . ?
N1 C13 C10 115.82(8) . . ?
C14 C13 C10 121.95(8) . . ?
C15 C14 C13 118.75(9) . . ?
C15 C14 H14 120.6 . . ?
C13 C14 H14 120.6 . . ?
C16 C15 C14 119.37(9) . . ?
C16 C15 H15 120.3 . . ?
C14 C15 H15 120.3 . . ?
C15 C16 C17 118.31(9) . . ?
C15 C16 H16 120.8 . . ?
C17 C16 H16 120.8 . . ?
N1 C17 C16 122.92(9) . . ?
N1 C17 C17 116.12(10) . 3_676 ?
C16 C17 C17 120.96(10) . 3_676 ?
O1 C18 C1 123.89(11) . . ?
O1 C18 H18 118.1 . . ?
C1 C18 H18 118.1 . . ?
C13 N1 C17 118.41(8) . . ?

loop_
_geom_bond_atom_site_label_1
_geom_bond_atom_site_label_2
_geom_bond_distance
_geom_bond_site_symmetry_2
_geom_bond_publ_flag
C1 C2 1.4022(14) . ?
C1 C6 1.4091(14) . ?
C1 C18 1.4802(15) . ?
C2 C3 1.3832(18) . ?
C2 H2 0.9500 . ?
C3 C4 1.3915(19) . ?
C3 H3 0.9500 . ?
C4 C5 1.3919(15) . ?
C4 H4 0.9500 . ?
C5 C6 1.3987(14) . ?
C5 H5 0.9500 . ?
C6 C7 1.4890(13) . ?
C7 C8 1.3981(13) . ?
C7 C12 1.3983(13) . ?
C8 C9 1.3914(13) . ?
C8 H8 0.9500 . ?
C9 C10 1.3965(13) . ?
C9 H9 0.9500 . ?
C10 C11 1.3983(13) . ?
C10 C13 1.4861(13) . ?
C11 C12 1.3870(13) . ?
C11 H11 0.9500 . ?
C12 H12 0.9500 . ?
C13 N1 1.3432(12) . ?
C13 C14 1.4003(13) . ?
C14 C15 1.3884(14) . ?
C14 H14 0.9500 . ?
C15 C16 1.3868(14) . ?
C15 H15 0.9500 . ?
C16 C17 1.3958(13) . ?
C16 H16 0.9500 . ?
C17 N1 1.3444(12) . ?
C17 C17 1.4903(18) 3_676 ?
C18 O1 1.2150(13) . ?
C18 H18 0.9500 . ?

loop_
_geom_torsion_atom_site_label_1
_geom_torsion_atom_site_label_2
_geom_torsion_atom_site_label_3
_geom_torsion_atom_site_label_4
_geom_torsion
_geom_torsion_site_symmetry_1
_geom_torsion_site_symmetry_2
_geom_torsion_site_symmetry_3
_geom_torsion_site_symmetry_4
_geom_torsion_publ_flag
C6 C1 C2 C3 -2.00(15) . . . . ?
C18 C1 C2 C3 172.14(10) . . . . ?
C1 C2 C3 C4 -1.13(16) . . . . ?
C2 C3 C4 C5 2.42(17) . . . . ?
C3 C4 C5 C6 -0.56(17) . . . . ?
C4 C5 C6 C1 -2.53(15) . . . . ?
C4 C5 C6 C7 176.89(9) . . . . ?
C2 C1 C6 C5 3.79(14) . . . . ?
C18 C1 C6 C5 -170.22(9) . . . . ?
C2 C1 C6 C7 -175.62(9) . . . . ?
C18 C1 C6 C7 10.36(14) . . . . ?
C5 C6 C7 C8 -124.52(11) . . . . ?
C1 C6 C7 C8 54.89(13) . . . . ?
C5 C6 C7 C12 55.82(13) . . . . ?
C1 C6 C7 C12 -124.77(10) . . . . ?
C12 C7 C8 C9 0.50(14) . . . . ?
C6 C7 C8 C9 -179.16(9) . . . . ?
C7 C8 C9 C10 2.22(15) . . . . ?
C8 C9 C10 C11 -1.97(14) . . . . ?
C8 C9 C10 C13 176.40(9) . . . . ?
C9 C10 C11 C12 -0.99(14) . . . . ?
C13 C10 C11 C12 -179.40(9) . . . . ?
C10 C11 C12 C7 3.75(15) . . . . ?
C8 C7 C12 C11 -3.47(14) . . . . ?
C6 C7 C12 C11 176.20(9) . . . . ?
C9 C10 C13 N1 -144.01(9) . . . . ?
C11 C10 C13 N1 34.34(12) . . . . ?
C9 C10 C13 C14 35.17(14) . . . . ?
C11 C10 C13 C14 -146.48(10) . . . . ?
N1 C13 C14 C15 0.93(15) . . . . ?
C10 C13 C14 C15 -178.20(9) . . . . ?
C13 C14 C15 C16 0.47(15) . . . . ?
C14 C15 C16 C17 -1.06(15) . . . . ?
C15 C16 C17 N1 0.32(15) . . . . ?
C15 C16 C17 C17 -179.60(11) . . . 3_676 ?
C2 C1 C18 O1 12.51(15) . . . . ?
C6 C1 C18 O1 -173.40(10) . . . . ?
C14 C13 N1 C17 -1.67(14) . . . . ?
C10 C13 N1 C17 177.51(8) . . . . ?
C16 C17 N1 C13 1.04(14) . . . . ?
C17 C17 N1 C13 -179.04(10) 3_676 . . . ?
